data_4118189
loop_
_publ_author_name
'Ying-Li Rao'
'Leanne D. Chen'
'Nicholas J. Mosey'
'Suning Wang'

_publ_section_title
;
 Stepwise Intramolecular Photoisomerization of NHC-Chelate Dimesitylboron
 Compounds with C-C Bond Formation and C-H Bond Insertion
;
_journal_name_full 'Journal of the American Chemical Society'
_journal_page_first 11026
_journal_page_last 11034
_journal_paper_doi 10.1021/ja304211v
_journal_volume 134
_journal_year 2012
_chemical_formula_sum 'C32 H33 B N2'
_chemical_formula_weight 456.41
_chemical_name_systematic
; 
 ? 
;
_space_group_IT_number 14
_symmetry_cell_setting monoclinic
_symmetry_space_group_name_Hall '-P 2ybc'
_symmetry_space_group_name_H-M 'P 1 21/c 1'
_atom_sites_solution_hydrogens geom
_atom_sites_solution_primary direct
_atom_sites_solution_secondary difmap
_audit_creation_method SHELXL-97
_cell_angle_alpha 90.00
_cell_angle_beta 93.130(5)
_cell_angle_gamma 90.00
_cell_formula_units_Z 4
_cell_length_a 11.3963(9)
_cell_length_b 11.0691(8)
_cell_length_c 19.3717(13)
_cell_measurement_reflns_used 434
_cell_measurement_temperature 180(2)
_cell_measurement_theta_max 21.09
_cell_measurement_theta_min 3.58
_cell_volume 2440.0(3)
_computing_cell_refinement 'Bruker SAINT'
_computing_data_collection 'Bruker APEX2'
_computing_data_reduction 'Bruker SAINT'
_computing_molecular_graphics 'Bruker SHELXTL'
_computing_publication_material 'Bruker SHELXTL'
_computing_structure_refinement 'SHELXL-97 (Sheldrick, 1997)'
_computing_structure_solution 'SHELXS-97 (Sheldrick, 1990)'
_diffrn_ambient_temperature 180(2)
_diffrn_measured_fraction_theta_full 0.989
_diffrn_measured_fraction_theta_max 0.989
_diffrn_measurement_device_type 'Bruker APEX-II CCD'
_diffrn_measurement_method '\f and \w scans'
_diffrn_radiation_monochromator graphite
_diffrn_radiation_source 'fine-focus sealed tube'
_diffrn_radiation_type MoK\a
_diffrn_radiation_wavelength 0.71073
_diffrn_reflns_av_R_equivalents 0.1242
_diffrn_reflns_av_sigmaI/netI 0.1844
_diffrn_reflns_limit_h_max 14
_diffrn_reflns_limit_h_min -12
_diffrn_reflns_limit_k_max 10
_diffrn_reflns_limit_k_min -14
_diffrn_reflns_limit_l_max 24
_diffrn_reflns_limit_l_min -24
_diffrn_reflns_number 10653
_diffrn_reflns_theta_full 27.29
_diffrn_reflns_theta_max 27.29
_diffrn_reflns_theta_min 3.58
_diffrn_standards_number 0
_exptl_absorpt_coefficient_mu 0.071
_exptl_absorpt_correction_T_max 0.9993
_exptl_absorpt_correction_T_min 0.9964
_exptl_absorpt_correction_type multi-scan
_exptl_crystal_colour orange
_exptl_crystal_density_diffrn 1.242
_exptl_crystal_description needle
_exptl_crystal_F_000 976
_exptl_crystal_size_max 0.05
_exptl_crystal_size_mid 0.01
_exptl_crystal_size_min 0.01
_refine_diff_density_max 0.243
_refine_diff_density_min -0.231
_refine_diff_density_rms 0.059
_refine_ls_extinction_coef 0.0025(8)
_refine_ls_extinction_expression Fc^*^=kFc[1+0.001xFc^2^\l^3^/sin(2\q)]^-1/4^
_refine_ls_extinction_method SHELXL
_refine_ls_goodness_of_fit_ref 0.924
_refine_ls_hydrogen_treatment constr
_refine_ls_matrix_type full
_refine_ls_number_parameters 324
_refine_ls_number_reflns 5431
_refine_ls_number_restraints 0
_refine_ls_restrained_S_all 0.924
_refine_ls_R_factor_all 0.1995
_refine_ls_R_factor_gt 0.0726
_refine_ls_shift/su_max 0.000
_refine_ls_shift/su_mean 0.000
_refine_ls_structure_factor_coef Fsqd
_refine_ls_weighting_details 'calc w=1/[\s^2^(Fo^2^)+(0.0600P)^2^+0.0000P] where P=(Fo^2^+2Fc^2^)/3'
_refine_ls_weighting_scheme calc
_refine_ls_wR_factor_gt 0.1383
_refine_ls_wR_factor_ref 0.1853
_reflns_number_gt 2173
_reflns_number_total 5431
_reflns_threshold_expression >2sigma(I)
_cod_data_source_file ja304211v_si_005.cif
_cod_data_source_block yr48a
_cod_database_code 4118189

loop_
_symmetry_equiv_pos_as_xyz
'x, y, z'
'-x, y+1/2, -z+1/2'
'-x, -y, -z'
'x, -y-1/2, z-1/2'

loop_
_atom_site_label
_atom_site_type_symbol
_atom_site_fract_x
_atom_site_fract_y
_atom_site_fract_z
_atom_site_U_iso_or_equiv
_atom_site_adp_type
_atom_site_occupancy
_atom_site_symmetry_multiplicity
_atom_site_calc_flag
_atom_site_refinement_flags
B1 B 0.2652(4) 0.0241(4) 0.3374(2) 0.0281(10) Uani 1 1 d .
N1 N 0.3252(3) 0.1410(3) 0.22757(15) 0.0300(8) Uani 1 1 d .
N2 N 0.3130(2) -0.0542(2) 0.21463(15) 0.0296(7) Uani 1 1 d .
C1 C 0.2623(3) 0.2688(3) 0.32136(18) 0.0275(9) Uani 1 1 d .
C2 C 0.2526(3) 0.3859(3) 0.34780(19) 0.0323(9) Uani 1 1 d .
H2A H 0.2122 0.3974 0.3889 0.039 Uiso 1 1 calc R
C3 C 0.2998(3) 0.4857(3) 0.3160(2) 0.0368(10) Uani 1 1 d .
H3A H 0.2887 0.5643 0.3342 0.044 Uiso 1 1 calc R
C4 C 0.3625(3) 0.4706(3) 0.2581(2) 0.0360(10) Uani 1 1 d .
H4A H 0.3989 0.5381 0.2378 0.043 Uiso 1 1 calc R
C5 C 0.3726(3) 0.3566(3) 0.22951(19) 0.0326(9) Uani 1 1 d .
H5A H 0.4162 0.3454 0.1896 0.039 Uiso 1 1 calc R
C6 C 0.3182(3) 0.2582(3) 0.25976(19) 0.0288(9) Uani 1 1 d .
C7 C 0.3049(3) 0.0352(3) 0.26304(19) 0.0283(9) Uani 1 1 d .
C8 C 0.3326(3) -0.0077(3) 0.15020(18) 0.0282(9) Uani 1 1 d .
C9 C 0.3390(3) 0.1173(3) 0.15678(19) 0.0286(9) Uani 1 1 d .
C10 C 0.3474(3) 0.1900(3) 0.09867(19) 0.0342(9) Uani 1 1 d .
H10A H 0.3476 0.2756 0.1021 0.041 Uiso 1 1 calc R
C11 C 0.3552(3) 0.1328(4) 0.0358(2) 0.0413(10) Uani 1 1 d .
H11A H 0.3616 0.1803 -0.0046 0.050 Uiso 1 1 calc R
C12 C 0.3541(3) 0.0080(4) 0.0300(2) 0.0392(10) Uani 1 1 d .
H12A H 0.3624 -0.0282 -0.0139 0.047 Uiso 1 1 calc R
C13 C 0.3411(3) -0.0648(3) 0.08719(19) 0.0345(9) Uani 1 1 d .
H13A H 0.3381 -0.1503 0.0833 0.041 Uiso 1 1 calc R
C14 C 0.3064(3) -0.1842(3) 0.2271(2) 0.0401(10) Uani 1 1 d .
H14A H 0.3336 -0.2017 0.2749 0.060 Uiso 1 1 calc R
H14B H 0.3563 -0.2268 0.1954 0.060 Uiso 1 1 calc R
H14C H 0.2249 -0.2114 0.2193 0.060 Uiso 1 1 calc R
C15 C 0.2295(3) 0.1636(3) 0.36414(18) 0.0282(9) Uani 1 1 d .
C16 C 0.1242(3) 0.1760(3) 0.40533(19) 0.0290(9) Uani 1 1 d .
C17 C 0.1198(3) 0.1202(3) 0.46688(19) 0.0314(9) Uani 1 1 d .
H17A H 0.0475 0.1201 0.4890 0.038 Uiso 1 1 calc R
C18 C 0.2196(3) 0.0606(3) 0.50096(18) 0.0304(9) Uani 1 1 d .
C19 C 0.3228(3) 0.0590(3) 0.46938(18) 0.0305(9) Uani 1 1 d .
H19A H 0.3903 0.0306 0.4954 0.037 Uiso 1 1 calc R
C20 C 0.3379(3) 0.0979(3) 0.39806(18) 0.0278(9) Uani 1 1 d .
C21 C 0.4605(3) 0.1463(3) 0.38770(19) 0.0352(10) Uani 1 1 d .
H21A H 0.4712 0.2232 0.4123 0.053 Uiso 1 1 calc R
H21B H 0.4702 0.1589 0.3383 0.053 Uiso 1 1 calc R
H21C H 0.5190 0.0880 0.4059 0.053 Uiso 1 1 calc R
C22 C 0.0190(3) 0.2476(3) 0.3764(2) 0.0405(10) Uani 1 1 d .
H22A H -0.0534 0.2108 0.3915 0.061 Uiso 1 1 calc R
H22B H 0.0180 0.2473 0.3258 0.061 Uiso 1 1 calc R
H22C H 0.0246 0.3310 0.3932 0.061 Uiso 1 1 calc R
C23 C 0.2067(3) 0.0040(4) 0.57003(19) 0.0422(10) Uani 1 1 d .
H23A H 0.2835 -0.0251 0.5884 0.063 Uiso 1 1 calc R
H23B H 0.1519 -0.0641 0.5653 0.063 Uiso 1 1 calc R
H23C H 0.1763 0.0639 0.6017 0.063 Uiso 1 1 calc R
C24 C 0.1870(3) -0.0908(3) 0.35501(18) 0.0280(9) Uani 1 1 d .
C25 C 0.2309(3) -0.1854(3) 0.39820(18) 0.0286(9) Uani 1 1 d .
C26 C 0.1580(3) -0.2786(3) 0.41766(19) 0.0330(9) Uani 1 1 d .
H26A H 0.1891 -0.3375 0.4492 0.040 Uiso 1 1 calc R
C27 C 0.0422(3) -0.2894(3) 0.3932(2) 0.0349(10) Uani 1 1 d .
C28 C 0.0014(3) -0.2028(3) 0.3459(2) 0.0347(10) Uani 1 1 d .
H28A H -0.0757 -0.2108 0.3251 0.042 Uiso 1 1 calc R
C29 C 0.0703(3) -0.1041(3) 0.32779(19) 0.0308(9) Uani 1 1 d .
C30 C 0.0177(3) -0.0167(3) 0.2750(2) 0.0419(11) Uani 1 1 d .
H30A H -0.0671 -0.0104 0.2803 0.063 Uiso 1 1 calc R
H30B H 0.0320 -0.0458 0.2285 0.063 Uiso 1 1 calc R
H30C H 0.0540 0.0629 0.2821 0.063 Uiso 1 1 calc R
C31 C -0.0350(3) -0.3890(4) 0.4160(2) 0.0500(12) Uani 1 1 d .
H31A H 0.0137 -0.4542 0.4363 0.075 Uiso 1 1 calc R
H31B H -0.0822 -0.4201 0.3760 0.075 Uiso 1 1 calc R
H31C H -0.0871 -0.3582 0.4505 0.075 Uiso 1 1 calc R
C32 C 0.3603(3) -0.1962(3) 0.4210(2) 0.0381(10) Uani 1 1 d .
H32A H 0.3689 -0.1963 0.4716 0.057 Uiso 1 1 calc R
H32B H 0.4035 -0.1275 0.4029 0.057 Uiso 1 1 calc R
H32C H 0.3919 -0.2716 0.4032 0.057 Uiso 1 1 calc R

loop_
_atom_site_aniso_label
_atom_site_aniso_U_11
_atom_site_aniso_U_22
_atom_site_aniso_U_33
_atom_site_aniso_U_23
_atom_site_aniso_U_13
_atom_site_aniso_U_12
B1 0.029(2) 0.028(2) 0.027(2) 0.000(2) -0.0022(19) -0.0003(19)
N1 0.0365(19) 0.0305(18) 0.0230(18) -0.0041(15) 0.0017(14) -0.0002(14)
N2 0.0386(19) 0.0244(17) 0.0261(18) -0.0010(14) 0.0046(14) -0.0004(14)
C1 0.028(2) 0.026(2) 0.028(2) -0.0015(17) -0.0033(17) -0.0004(16)
C2 0.038(2) 0.033(2) 0.026(2) 0.0022(17) 0.0043(18) 0.0042(18)
C3 0.045(2) 0.029(2) 0.037(2) -0.0037(19) 0.000(2) -0.0029(19)
C4 0.042(2) 0.030(2) 0.037(2) 0.0021(19) 0.0047(19) -0.0077(18)
C5 0.039(2) 0.034(2) 0.025(2) -0.0031(18) 0.0033(18) -0.0069(18)
C6 0.030(2) 0.025(2) 0.032(2) -0.0035(17) 0.0010(17) -0.0003(17)
C7 0.028(2) 0.027(2) 0.030(2) -0.0020(18) 0.0011(17) 0.0019(16)
C8 0.029(2) 0.029(2) 0.027(2) -0.0029(17) 0.0025(17) 0.0005(17)
C9 0.025(2) 0.034(2) 0.027(2) -0.0056(18) 0.0040(17) -0.0005(17)
C10 0.036(2) 0.037(2) 0.030(2) -0.0008(19) 0.0036(18) -0.0067(18)
C11 0.047(3) 0.050(3) 0.027(2) 0.000(2) 0.003(2) -0.007(2)
C12 0.040(2) 0.048(3) 0.030(2) -0.011(2) 0.0039(19) -0.001(2)
C13 0.037(2) 0.035(2) 0.031(2) -0.0041(19) 0.0001(18) 0.0048(18)
C14 0.051(3) 0.028(2) 0.042(3) -0.0002(19) 0.003(2) 0.0037(19)
C15 0.032(2) 0.025(2) 0.028(2) 0.0016(17) 0.0017(17) 0.0002(16)
C16 0.029(2) 0.027(2) 0.031(2) -0.0042(18) 0.0021(17) -0.0019(16)
C17 0.029(2) 0.031(2) 0.035(2) -0.0018(18) 0.0053(18) -0.0022(17)
C18 0.033(2) 0.033(2) 0.025(2) -0.0029(17) 0.0020(17) -0.0056(18)
C19 0.035(2) 0.032(2) 0.024(2) -0.0007(17) -0.0016(17) -0.0004(18)
C20 0.028(2) 0.027(2) 0.028(2) -0.0010(17) 0.0016(17) -0.0033(16)
C21 0.033(2) 0.041(2) 0.031(2) -0.0006(19) -0.0006(18) 0.0026(18)
C22 0.035(2) 0.041(2) 0.045(3) 0.002(2) 0.003(2) 0.0056(19)
C23 0.042(2) 0.049(2) 0.035(2) 0.008(2) 0.003(2) 0.001(2)
C24 0.032(2) 0.030(2) 0.022(2) -0.0032(17) 0.0001(17) 0.0037(17)
C25 0.027(2) 0.030(2) 0.029(2) -0.0036(17) 0.0015(17) 0.0006(17)
C26 0.034(2) 0.031(2) 0.034(2) 0.0026(18) 0.0031(18) 0.0041(18)
C27 0.034(2) 0.031(2) 0.040(3) -0.0033(19) 0.0076(19) -0.0012(18)
C28 0.025(2) 0.038(2) 0.041(2) -0.008(2) -0.0031(18) -0.0020(18)
C29 0.031(2) 0.033(2) 0.029(2) -0.0061(18) 0.0014(18) 0.0014(18)
C30 0.043(2) 0.038(2) 0.043(3) -0.001(2) -0.013(2) 0.0017(19)
C31 0.040(3) 0.044(3) 0.067(3) 0.004(2) 0.010(2) -0.007(2)
C32 0.033(2) 0.031(2) 0.050(3) 0.0057(19) -0.004(2) 0.0038(18)

loop_
_atom_type_symbol
_atom_type_description
_atom_type_scat_dispersion_real
_atom_type_scat_dispersion_imag
_atom_type_scat_source
C C 0.0033 0.0016 'International Tables Vol C Tables 4.2.6.8 and 6.1.1.4'
H H 0.0000 0.0000 'International Tables Vol C Tables 4.2.6.8 and 6.1.1.4'
N N 0.0061 0.0033 'International Tables Vol C Tables 4.2.6.8 and 6.1.1.4'
B B 0.0013 0.0007 'International Tables Vol C Tables 4.2.6.8 and 6.1.1.4'

loop_
_geom_angle_atom_site_label_1
_geom_angle_atom_site_label_2
_geom_angle_atom_site_label_3
_geom_angle
C7 B1 C24 117.3(3)
C7 B1 C20 118.3(3)
C24 B1 C20 121.0(3)
C7 B1 C15 107.7(3)
C24 B1 C15 121.1(3)
C20 B1 C15 55.8(2)
C7 N1 C9 110.8(3)
C7 N1 C6 122.1(3)
C9 N1 C6 126.7(3)
C7 N2 C8 111.8(3)
C7 N2 C14 126.3(3)
C8 N2 C14 121.9(3)
C6 C1 C2 116.2(3)
C6 C1 C15 123.6(3)
C2 C1 C15 119.6(3)
C3 C2 C1 122.3(3)
C3 C2 H2A 118.9
C1 C2 H2A 118.9
C4 C3 C2 119.9(3)
C4 C3 H3A 120.1
C2 C3 H3A 120.1
C3 C4 C5 119.7(3)
C3 C4 H4A 120.1
C5 C4 H4A 120.1
C4 C5 C6 119.6(3)
C4 C5 H5A 120.2
C6 C5 H5A 120.2
C1 C6 C5 122.0(3)
C1 C6 N1 119.1(3)
C5 C6 N1 118.9(3)
N2 C7 N1 104.6(3)
N2 C7 B1 128.2(3)
N1 C7 B1 126.7(3)
N2 C8 C13 130.6(3)
N2 C8 C9 107.3(3)
C13 C8 C9 122.0(3)
C8 C9 C10 120.5(3)
C8 C9 N1 105.4(3)
C10 C9 N1 133.9(3)
C11 C10 C9 117.3(4)
C11 C10 H10A 121.3
C9 C10 H10A 121.3
C10 C11 C12 121.9(4)
C10 C11 H11A 119.1
C12 C11 H11A 119.1
C13 C12 C11 121.1(4)
C13 C12 H12A 119.4
C11 C12 H12A 119.4
C8 C13 C12 117.1(3)
C8 C13 H13A 121.4
C12 C13 H13A 121.4
N2 C14 H14A 109.5
N2 C14 H14B 109.5
H14A C14 H14B 109.5
N2 C14 H14C 109.5
H14A C14 H14C 109.5
H14B C14 H14C 109.5
C16 C15 C1 117.5(3)
C16 C15 C20 117.8(3)
C1 C15 C20 112.7(3)
C16 C15 B1 117.8(3)
C1 C15 B1 118.3(3)
C20 C15 B1 60.0(2)
C17 C16 C15 120.2(3)
C17 C16 C22 120.0(3)
C15 C16 C22 119.7(3)
C16 C17 C18 123.3(3)
C16 C17 H17A 118.3
C18 C17 H17A 118.3
C19 C18 C17 118.7(3)
C19 C18 C23 122.0(3)
C17 C18 C23 119.3(3)
C18 C19 C20 124.8(3)
C18 C19 H19A 117.6
C20 C19 H19A 117.6
C19 C20 C21 112.6(3)
C19 C20 C15 113.9(3)
C21 C20 C15 119.7(3)
C19 C20 B1 117.0(3)
C21 C20 B1 121.3(3)
C15 C20 B1 64.2(2)
C20 C21 H21A 109.5
C20 C21 H21B 109.5
H21A C21 H21B 109.5
C20 C21 H21C 109.5
H21A C21 H21C 109.5
H21B C21 H21C 109.5
C16 C22 H22A 109.5
C16 C22 H22B 109.5
H22A C22 H22B 109.5
C16 C22 H22C 109.5
H22A C22 H22C 109.5
H22B C22 H22C 109.5
C18 C23 H23A 109.5
C18 C23 H23B 109.5
H23A C23 H23B 109.5
C18 C23 H23C 109.5
H23A C23 H23C 109.5
H23B C23 H23C 109.5
C29 C24 C25 116.1(3)
C29 C24 B1 121.8(3)
C25 C24 B1 122.1(3)
C26 C25 C24 120.8(3)
C26 C25 C32 116.6(3)
C24 C25 C32 122.4(3)
C27 C26 C25 123.0(4)
C27 C26 H26A 118.5
C25 C26 H26A 118.5
C26 C27 C28 116.4(3)
C26 C27 C31 122.0(4)
C28 C27 C31 121.6(4)
C27 C28 C29 122.1(3)
C27 C28 H28A 118.9
C29 C28 H28A 118.9
C28 C29 C24 121.1(3)
C28 C29 C30 117.5(3)
C24 C29 C30 121.2(3)
C29 C30 H30A 109.5
C29 C30 H30B 109.5
H30A C30 H30B 109.5
C29 C30 H30C 109.5
H30A C30 H30C 109.5
H30B C30 H30C 109.5
C27 C31 H31A 109.5
C27 C31 H31B 109.5
H31A C31 H31B 109.5
C27 C31 H31C 109.5
H31A C31 H31C 109.5
H31B C31 H31C 109.5
C25 C32 H32A 109.5
C25 C32 H32B 109.5
H32A C32 H32B 109.5
C25 C32 H32C 109.5
H32A C32 H32C 109.5
H32B C32 H32C 109.5

loop_
_geom_bond_atom_site_label_1
_geom_bond_atom_site_label_2
_geom_bond_distance
B1 C7 1.539(5)
B1 C24 1.601(5)
B1 C20 1.621(5)
B1 C15 1.684(5)
N1 C7 1.384(4)
N1 C9 1.413(4)
N1 C6 1.443(4)
N2 C7 1.370(4)
N2 C8 1.379(4)
N2 C14 1.462(4)
C1 C6 1.388(5)
C1 C2 1.401(5)
C1 C15 1.488(5)
C2 C3 1.388(5)
C2 H2A 0.9500
C3 C4 1.372(5)
C3 H3A 0.9500
C4 C5 1.386(5)
C4 H4A 0.9500
C5 C6 1.398(5)
C5 H5A 0.9500
C8 C13 1.383(5)
C8 C9 1.391(4)
C9 C10 1.391(5)
C10 C11 1.379(5)
C10 H10A 0.9500
C11 C12 1.386(5)
C11 H11A 0.9500
C12 C13 1.384(5)
C12 H12A 0.9500
C13 H13A 0.9500
C14 H14A 0.9800
C14 H14B 0.9800
C14 H14C 0.9800
C15 C16 1.484(4)
C15 C20 1.548(5)
C16 C17 1.346(5)
C16 C22 1.518(5)
C17 C18 1.443(5)
C17 H17A 0.9500
C18 C19 1.355(4)
C18 C23 1.492(5)
C19 C20 1.466(5)
C19 H19A 0.9500
C20 C21 1.520(5)
C21 H21A 0.9800
C21 H21B 0.9800
C21 H21C 0.9800
C22 H22A 0.9800
C22 H22B 0.9800
C22 H22C 0.9800
C23 H23A 0.9800
C23 H23B 0.9800
C23 H23C 0.9800
C24 C29 1.411(5)
C24 C25 1.414(5)
C25 C26 1.389(5)
C25 C32 1.521(5)
C26 C27 1.383(5)
C26 H26A 0.9500
C27 C28 1.389(5)
C27 C31 1.492(5)
C28 C29 1.401(5)
C28 H28A 0.9500
C29 C30 1.507(5)
C30 H30A 0.9800
C30 H30B 0.9800
C30 H30C 0.9800
C31 H31A 0.9800
C31 H31B 0.9800
C31 H31C 0.9800
C32 H32A 0.9800
C32 H32B 0.9800
C32 H32C 0.9800
